data_7243517
loop_
_publ_author_name
'Soleymani-Babadi, Susan'
'Beheshti, Azizolla'
'Bahrani-Pour, Maryam'
'Salahshournia, Behrang'
'Zafarian, Hamid-Reza'
'Trzybi\'nski, Damian'
'Mayer, Peter'
'Wozniak, Krzysztof'

_publ_section_title
;
 Involvement of various anions in tuning the structure of silver(i)
 coordination polymers based on a S-donor ligand: syntheses, crystal
 structure and uptake properties
;
_journal_issue 42
_journal_name_full CrystEngComm
_journal_page_first 7502
_journal_page_last 7516
_journal_paper_doi 10.1039/D1CE00172H
_journal_volume 23
_journal_year 2021
_chemical_formula_moiety 'C10 H14 Ag N4 S2, Cl O4'
_chemical_formula_sum 'C10 H14 Ag Cl N4 O4 S2'
_chemical_formula_weight 461.69
_chemical_name_common AB160
_space_group_crystal_system monoclinic
_space_group_IT_number 14
_space_group_name_Hall '-P 2ybc'
_space_group_name_H-M_alt 'P 1 21/c 1'
_atom_sites_solution_hydrogens geom
_audit_block_code Ag_C10H14N4S2_ClO4_xv687_beheshti
_audit_creation_method 'APEX3 v2018.7-2'
_audit_update_record
;
2020-04-06 deposited with the CCDC.	2021-08-30 downloaded from the CCDC.
;
_cell_angle_alpha 90
_cell_angle_beta 92.2640(10)
_cell_angle_gamma 90
_cell_formula_units_Z 4
_cell_length_a 10.0969(5)
_cell_length_b 18.6753(8)
_cell_length_c 7.9739(3)
_cell_measurement_reflns_used 9877
_cell_measurement_temperature 102.(2)
_cell_measurement_theta_max 27.4773
_cell_measurement_theta_min 2.7794
_cell_volume 1502.41(11)
_computing_cell_refinement 'SAINT V8.38A (Bruker AXS Inc., 2017)'
_computing_data_collection 'APEX3 v2016.5-0, Bruker AXS (2016)'
_computing_data_reduction 'SAINT V8.38A (Bruker AXS Inc., 2017)'
_computing_molecular_graphics 'shelXle (C.B. Huebschle, rev 924)'
_computing_structure_refinement 'SHELXL-2018/3 (Sheldrick, 2018)'
_computing_structure_solution 'XT, VERSION 2014/5'
_diffrn_ambient_temperature 102.(2)
_diffrn_detector_area_resol_mean 7.3910
_diffrn_measured_fraction_theta_full 0.998
_diffrn_measured_fraction_theta_max 0.991
_diffrn_measurement_device 'fixed-chi three-circle diffractometer'
_diffrn_measurement_device_type 'Bruker D8 Venture TXS'
_diffrn_measurement_method 'mix of phi and omega scans'
_diffrn_radiation_monochromator 'focusing mirrors'
_diffrn_radiation_type MoK\a
_diffrn_radiation_wavelength 0.71073
_diffrn_reflns_av_R_equivalents 0.0565
_diffrn_reflns_av_unetI/netI 0.0305
_diffrn_reflns_Laue_measured_fraction_full 0.998
_diffrn_reflns_Laue_measured_fraction_max 0.991
_diffrn_reflns_limit_h_max 13
_diffrn_reflns_limit_h_min 0
_diffrn_reflns_limit_k_max 0
_diffrn_reflns_limit_k_min -24
_diffrn_reflns_limit_l_max 10
_diffrn_reflns_limit_l_min -10
_diffrn_reflns_number 3412
_diffrn_reflns_point_group_measured_fraction_full 0.998
_diffrn_reflns_point_group_measured_fraction_max 0.991
_diffrn_reflns_theta_full 25.242
_diffrn_reflns_theta_max 27.484
_diffrn_reflns_theta_min 3.361
_diffrn_source 'rotating anode (TXS)'
_diffrn_source_current 50
_diffrn_source_power 2.5
_diffrn_source_type 'Bruker TXS'
_diffrn_source_voltage 50
_exptl_absorpt_coefficient_mu 1.820
_exptl_absorpt_correction_T_max 0.98
_exptl_absorpt_correction_T_min 0.90
_exptl_absorpt_correction_type multi-scan
_exptl_absorpt_process_details 'TWINABS - Bruker AXS scaling for twinned crystals - Version 2012/1'
_exptl_crystal_colour colourless
_exptl_crystal_density_diffrn 2.041
_exptl_crystal_density_method 'not measured'
_exptl_crystal_description platelet
_exptl_crystal_F_000 920
_exptl_crystal_size_max 0.040
_exptl_crystal_size_mid 0.030
_exptl_crystal_size_min 0.010
_refine_diff_density_max 0.799
_refine_diff_density_min -0.615
_refine_diff_density_rms 0.115
_refine_ls_extinction_method none
_refine_ls_goodness_of_fit_ref 1.113
_refine_ls_hydrogen_treatment constr
_refine_ls_matrix_type full
_refine_ls_number_parameters 202
_refine_ls_number_reflns 3412
_refine_ls_number_restraints 0
_refine_ls_restrained_S_all 1.113
_refine_ls_R_factor_all 0.0361
_refine_ls_R_factor_gt 0.0318
_refine_ls_shift/su_max 0.001
_refine_ls_shift/su_mean 0.000
_refine_ls_structure_factor_coef Fsqd
_refine_ls_weighting_details 'w=1/[\s^2^(Fo^2^)+(0.0137P)^2^+4.4384P] where P=(Fo^2^+2Fc^2^)/3'
_refine_ls_weighting_scheme calc
_refine_ls_wR_factor_gt 0.0723
_refine_ls_wR_factor_ref 0.0751
_reflns_Friedel_coverage 0.000
_reflns_number_gt 3167
_reflns_number_total 3412
_reflns_threshold_expression 'I > 2\s(I)'
_cod_data_source_file d1ce00172h2.cif
_cod_data_source_block xv687
_cod_depositor_comments
;
The following automatic conversions were performed:

data item '_exptl_absorpt_correction_type' value 'Multi-Scan' was
changed to 'multi-scan' in accordance with the
/home/data/users/saulius/crontab/automatic-downloads/rss-feeds/RSC/lib/dictionaries/cif_core.dic
dictionary named 'cif_core.dic' version 2.4.2 last updated on
2011-04-26.

Automatic conversion script
Id: cif_fix_values 7556 2019-12-06 15:28:31Z antanas 

 Adding full bibliography for 7243516--7243520.cif.
;
_cod_database_code 7243517
_shelx_estimated_absorpt_t_min 0.931
_shelx_estimated_absorpt_t_max 0.982
_shelx_space_group_comment
;
The symmetry employed for this shelxl refinement is uniquely defined
by the following loop, which should always be used as a source of
symmetry information in preference to the above space-group names.
They are only intended as comments.
;

loop_
_space_group_symop_operation_xyz
'x, y, z'
'-x, y+1/2, -z+1/2'
'-x, -y, -z'
'x, -y-1/2, z-1/2'

loop_
_atom_site_label
_atom_site_type_symbol
_atom_site_fract_x
_atom_site_fract_y
_atom_site_fract_z
_atom_site_U_iso_or_equiv
_atom_site_adp_type
_atom_site_occupancy
_atom_site_site_symmetry_order
_atom_site_calc_flag
_atom_site_refinement_flags_posn
_atom_site_refinement_flags_adp
_atom_site_refinement_flags_occupancy
_atom_site_disorder_assembly
_atom_site_disorder_group
C1 C 0.3168(4) 0.39713(19) 0.3112(4) 0.0127(7) Uani 1 1 d . . . . .
C2 C 0.0885(4) 0.4476(2) 0.3247(5) 0.0181(8) Uani 1 1 d . . . . .
H2A H 0.046825 0.489877 0.272636 0.027 Uiso 1 1 calc R U . . .
H2B H 0.065807 0.445052 0.442940 0.027 Uiso 1 1 calc R U . . .
H2C H 0.056428 0.404393 0.266203 0.027 Uiso 1 1 calc R U . . .
C3 C 0.3016(4) 0.5162(2) 0.3083(5) 0.0167(8) Uani 1 1 d . . . . .
H3 H 0.264853 0.562990 0.308517 0.020 Uiso 1 1 calc R U . . .
C4 C 0.4311(4) 0.49969(19) 0.3029(5) 0.0147(7) Uani 1 1 d . . . . .
H4 H 0.502781 0.532491 0.298213 0.018 Uiso 1 1 calc R U . . .
C5 C 0.5636(4) 0.3868(2) 0.2896(5) 0.0143(7) Uani 1 1 d . . . . .
H5A H 0.555666 0.338668 0.340203 0.017 Uiso 1 1 calc R U . . .
H5AB H 0.636235 0.412612 0.350845 0.017 Uiso 1 1 calc R U . . .
C6 C 0.5960(4) 0.3796(2) 0.1052(5) 0.0156(7) Uani 1 1 d . . . . .
H6A H 0.522724 0.354343 0.043720 0.019 Uiso 1 1 calc R U . . .
H6AB H 0.605002 0.427717 0.055046 0.019 Uiso 1 1 calc R U . . .
C7 C 0.7322(4) 0.26767(19) 0.1057(5) 0.0153(7) Uani 1 1 d . . . . .
C8 C 0.8363(4) 0.3689(2) 0.0363(5) 0.0184(8) Uani 1 1 d . . . . .
H8 H 0.852828 0.418086 0.015237 0.022 Uiso 1 1 calc R U . . .
C9 C 0.9227(4) 0.3149(2) 0.0206(5) 0.0213(9) Uani 1 1 d . . . . .
H9 H 1.011605 0.318723 -0.013308 0.026 Uiso 1 1 calc R U . . .
C10 C 0.9137(4) 0.1807(2) 0.0551(6) 0.0266(9) Uani 1 1 d . . . . .
H10A H 1.006407 0.183720 0.023873 0.040 Uiso 1 1 calc R U . . .
H10B H 0.863205 0.152476 -0.029075 0.040 Uiso 1 1 calc R U . . .
H10C H 0.908926 0.157590 0.165017 0.040 Uiso 1 1 calc R U . . .
Ag1 Ag 0.38295(3) 0.26225(2) 0.58335(4) 0.01918(8) Uani 1 1 d . . . . .
Cl1 Cl 0.22010(9) 0.42515(5) 0.82794(12) 0.01782(18) Uani 1 1 d . . . . .
N1 N 0.2319(3) 0.45253(16) 0.3134(4) 0.0143(6) Uani 1 1 d . . . . .
N2 N 0.4398(3) 0.42583(16) 0.3055(4) 0.0132(6) Uani 1 1 d . . . . .
N3 N 0.7187(3) 0.33980(16) 0.0890(4) 0.0150(6) Uani 1 1 d . . . . .
N4 N 0.8578(3) 0.25250(17) 0.0631(4) 0.0180(7) Uani 1 1 d . . . . .
S1 S 0.27137(9) 0.30813(5) 0.31686(12) 0.01423(18) Uani 1 1 d . . . . .
S2 S 0.62162(10) 0.20710(5) 0.17738(12) 0.01640(18) Uani 1 1 d . . . . .
O1 O 0.1086(4) 0.44356(18) 0.9287(5) 0.0389(8) Uani 1 1 d . . . . .
O2 O 0.2287(4) 0.4753(2) 0.6931(4) 0.0388(9) Uani 1 1 d . . . . .
O3 O 0.3372(4) 0.4300(3) 0.9317(5) 0.0544(12) Uani 1 1 d . . . . .
O4 O 0.1988(5) 0.3549(2) 0.7662(7) 0.0694(15) Uani 1 1 d . . . . .

loop_
_atom_site_aniso_label
_atom_site_aniso_U_11
_atom_site_aniso_U_22
_atom_site_aniso_U_33
_atom_site_aniso_U_23
_atom_site_aniso_U_13
_atom_site_aniso_U_12
C1 0.0148(17) 0.0134(17) 0.0100(17) 0.0004(13) 0.0025(13) 0.0004(13)
C2 0.0154(19) 0.0204(18) 0.0187(19) -0.0022(16) 0.0028(15) 0.0039(14)
C3 0.0191(19) 0.0115(17) 0.020(2) -0.0023(14) 0.0021(15) 0.0017(14)
C4 0.0180(18) 0.0087(16) 0.0177(18) 0.0007(14) 0.0033(14) -0.0022(14)
C5 0.0131(17) 0.0137(17) 0.0161(16) -0.0009(14) -0.0006(14) 0.0033(14)
C6 0.0153(17) 0.0153(16) 0.0162(16) 0.0021(14) 0.0015(15) 0.0035(14)
C7 0.0141(16) 0.0177(17) 0.0140(15) -0.0020(15) -0.0011(14) -0.0006(13)
C8 0.0187(18) 0.0179(17) 0.0189(19) -0.0001(15) 0.0044(15) -0.0064(14)
C9 0.0146(18) 0.0225(19) 0.027(2) -0.0034(17) 0.0046(16) -0.0054(15)
C10 0.020(2) 0.0220(19) 0.039(3) -0.0052(19) 0.0053(19) 0.0059(15)
Ag1 0.01996(14) 0.01639(14) 0.02112(13) 0.00509(12) -0.00015(12) 0.00157(11)
Cl1 0.0160(4) 0.0174(4) 0.0200(4) 0.0008(4) -0.0009(4) -0.0023(3)
N1 0.0154(15) 0.0134(14) 0.0141(15) -0.0001(12) 0.0012(12) 0.0007(12)
N2 0.0114(14) 0.0131(14) 0.0151(15) -0.0004(12) 0.0028(11) -0.0008(11)
N3 0.0138(15) 0.0161(14) 0.0151(15) 0.0002(12) 0.0023(12) -0.0005(12)
N4 0.0186(17) 0.0150(14) 0.0208(16) -0.0057(13) 0.0061(14) 0.0011(12)
S1 0.0152(4) 0.0120(4) 0.0155(4) -0.0001(3) 0.0014(3) -0.0015(3)
S2 0.0158(4) 0.0143(4) 0.0191(4) -0.0004(3) 0.0014(4) -0.0004(3)
O1 0.0354(19) 0.0410(18) 0.042(2) 0.0069(17) 0.0184(16) 0.0066(17)
O2 0.0339(19) 0.057(2) 0.0256(17) 0.0226(17) -0.0013(15) -0.0068(17)
O3 0.030(2) 0.095(3) 0.036(2) 0.025(2) -0.0112(16) -0.014(2)
O4 0.086(4) 0.032(2) 0.093(4) -0.028(2) 0.030(3) -0.010(2)

loop_
_atom_type_symbol
_atom_type_description
_atom_type_scat_dispersion_real
_atom_type_scat_dispersion_imag
_atom_type_scat_source
C C 0.0033 0.0016 'International Tables Vol C Tables 4.2.6.8 and 6.1.1.4'
H H 0.0000 0.0000 'International Tables Vol C Tables 4.2.6.8 and 6.1.1.4'
Ag Ag -0.8971 1.1015 'International Tables Vol C Tables 4.2.6.8 and 6.1.1.4'
Cl Cl 0.1484 0.1585 'International Tables Vol C Tables 4.2.6.8 and 6.1.1.4'
N N 0.0061 0.0033 'International Tables Vol C Tables 4.2.6.8 and 6.1.1.4'
S S 0.1246 0.1234 'International Tables Vol C Tables 4.2.6.8 and 6.1.1.4'
O O 0.0106 0.0060 'International Tables Vol C Tables 4.2.6.8 and 6.1.1.4'

loop_
_geom_angle_atom_site_label_1
_geom_angle_atom_site_label_2
_geom_angle_atom_site_label_3
_geom_angle
_geom_angle_site_symmetry_1
_geom_angle_site_symmetry_3
_geom_angle_publ_flag
N1 C1 N2 106.4(3) . . ?
N1 C1 S1 124.8(3) . . ?
N2 C1 S1 128.8(3) . . ?
N1 C2 H2A 109.5 . . ?
N1 C2 H2B 109.5 . . ?
H2A C2 H2B 109.5 . . ?
N1 C2 H2C 109.5 . . ?
H2A C2 H2C 109.5 . . ?
H2B C2 H2C 109.5 . . ?
C4 C3 N1 107.5(3) . . ?
C4 C3 H3 126.2 . . ?
N1 C3 H3 126.2 . . ?
C3 C4 N2 106.8(3) . . ?
C3 C4 H4 126.6 . . ?
N2 C4 H4 126.6 . . ?
N2 C5 C6 110.2(3) . . ?
N2 C5 H5A 109.6 . . ?
C6 C5 H5A 109.6 . . ?
N2 C5 H5AB 109.6 . . ?
C6 C5 H5AB 109.6 . . ?
H5A C5 H5AB 108.1 . . ?
N3 C6 C5 110.3(3) . . ?
N3 C6 H6A 109.6 . . ?
C5 C6 H6A 109.6 . . ?
N3 C6 H6AB 109.6 . . ?
C5 C6 H6AB 109.6 . . ?
H6A C6 H6AB 108.1 . . ?
N4 C7 N3 105.9(3) . . ?
N4 C7 S2 125.3(3) . . ?
N3 C7 S2 128.7(3) . . ?
C9 C8 N3 107.6(3) . . ?
C9 C8 H8 126.2 . . ?
N3 C8 H8 126.2 . . ?
C8 C9 N4 107.1(3) . . ?
C8 C9 H9 126.5 . . ?
N4 C9 H9 126.5 . . ?
N4 C10 H10A 109.5 . . ?
N4 C10 H10B 109.5 . . ?
H10A C10 H10B 109.5 . . ?
N4 C10 H10C 109.5 . . ?
H10A C10 H10C 109.5 . . ?
H10B C10 H10C 109.5 . . ?
S1 Ag1 S2 123.79(3) . 4_566 ?
S1 Ag1 S1 126.19(4) . 4_566 ?
S2 Ag1 S1 109.64(3) 4_566 4_566 ?
O4 Cl1 O3 112.0(3) . . ?
O4 Cl1 O2 111.0(3) . . ?
O3 Cl1 O2 108.8(2) . . ?
O4 Cl1 O1 107.5(3) . . ?
O3 Cl1 O1 108.0(2) . . ?
O2 Cl1 O1 109.4(2) . . ?
C1 N1 C3 109.6(3) . . ?
C1 N1 C2 126.0(3) . . ?
C3 N1 C2 124.4(3) . . ?
C1 N2 C4 109.7(3) . . ?
C1 N2 C5 126.6(3) . . ?
C4 N2 C5 123.5(3) . . ?
C7 N3 C8 109.5(3) . . ?
C7 N3 C6 125.4(3) . . ?
C8 N3 C6 124.8(3) . . ?
C7 N4 C9 110.0(3) . . ?
C7 N4 C10 124.8(3) . . ?
C9 N4 C10 125.1(3) . . ?
C1 S1 Ag1 103.87(12) . . ?
C1 S1 Ag1 110.39(12) . 4_565 ?
Ag1 S1 Ag1 104.05(3) . 4_565 ?
C7 S2 Ag1 112.03(13) . 4_565 ?

loop_
_geom_bond_atom_site_label_1
_geom_bond_atom_site_label_2
_geom_bond_distance
_geom_bond_site_symmetry_2
_geom_bond_publ_flag
C1 N1 1.344(5) . ?
C1 N2 1.355(5) . ?
C1 S1 1.725(4) . ?
C2 N1 1.457(5) . ?
C2 H2A 0.9800 . ?
C2 H2B 0.9800 . ?
C2 H2C 0.9800 . ?
C3 C4 1.345(5) . ?
C3 N1 1.383(5) . ?
C3 H3 0.9500 . ?
C4 N2 1.382(5) . ?
C4 H4 0.9500 . ?
C5 N2 1.457(4) . ?
C5 C6 1.525(5) . ?
C5 H5A 0.9900 . ?
C5 H5AB 0.9900 . ?
C6 N3 1.454(5) . ?
C6 H6A 0.9900 . ?
C6 H6AB 0.9900 . ?
C7 N4 1.356(5) . ?
C7 N3 1.360(5) . ?
C7 S2 1.704(4) . ?
C8 C9 1.343(6) . ?
C8 N3 1.386(5) . ?
C8 H8 0.9500 . ?
C9 N4 1.385(5) . ?
C9 H9 0.9500 . ?
C10 N4 1.457(5) . ?
C10 H10A 0.9800 . ?
C10 H10B 0.9800 . ?
C10 H10C 0.9800 . ?
Ag1 S1 2.5159(10) . ?
Ag1 S2 2.5602(11) 4_566 ?
Ag1 S1 2.5749(10) 4_566 ?
Cl1 O4 1.415(4) . ?
Cl1 O3 1.419(4) . ?
Cl1 O2 1.431(3) . ?
Cl1 O1 1.450(4) . ?

loop_
_geom_torsion_atom_site_label_1
_geom_torsion_atom_site_label_2
_geom_torsion_atom_site_label_3
_geom_torsion_atom_site_label_4
_geom_torsion
_geom_torsion_site_symmetry_1
_geom_torsion_site_symmetry_2
_geom_torsion_site_symmetry_3
_geom_torsion_site_symmetry_4
_geom_torsion_publ_flag
N1 C3 C4 N2 -0.2(4) . . . . ?
N2 C5 C6 N3 -179.3(3) . . . . ?
N3 C8 C9 N4 0.2(5) . . . . ?
N2 C1 N1 C3 0.3(4) . . . . ?
S1 C1 N1 C3 179.7(3) . . . . ?
N2 C1 N1 C2 -177.9(3) . . . . ?
S1 C1 N1 C2 1.5(5) . . . . ?
C4 C3 N1 C1 0.0(4) . . . . ?
C4 C3 N1 C2 178.2(3) . . . . ?
N1 C1 N2 C4 -0.4(4) . . . . ?
S1 C1 N2 C4 -179.8(3) . . . . ?
N1 C1 N2 C5 -175.5(3) . . . . ?
S1 C1 N2 C5 5.2(6) . . . . ?
C3 C4 N2 C1 0.4(4) . . . . ?
C3 C4 N2 C5 175.6(3) . . . . ?
C6 C5 N2 C1 91.7(4) . . . . ?
C6 C5 N2 C4 -82.6(4) . . . . ?
N4 C7 N3 C8 -0.2(4) . . . . ?
S2 C7 N3 C8 176.1(3) . . . . ?
N4 C7 N3 C6 173.5(3) . . . . ?
S2 C7 N3 C6 -10.3(6) . . . . ?
C9 C8 N3 C7 0.0(5) . . . . ?
C9 C8 N3 C6 -173.7(3) . . . . ?
C5 C6 N3 C7 76.1(5) . . . . ?
C5 C6 N3 C8 -111.2(4) . . . . ?
N3 C7 N4 C9 0.3(4) . . . . ?
S2 C7 N4 C9 -176.1(3) . . . . ?
N3 C7 N4 C10 -176.8(4) . . . . ?
S2 C7 N4 C10 6.8(6) . . . . ?
C8 C9 N4 C7 -0.3(5) . . . . ?
C8 C9 N4 C10 176.8(4) . . . . ?
N1 C1 S1 Ag1 -118.4(3) . . . . ?
N2 C1 S1 Ag1 60.9(3) . . . . ?
N1 C1 S1 Ag1 130.6(3) . . . 4_565 ?
N2 C1 S1 Ag1 -50.1(4) . . . 4_565 ?
N4 C7 S2 Ag1 -147.1(3) . . . 4_565 ?
N3 C7 S2 Ag1 37.3(4) . . . 4_565 ?
